data_4067015
loop_
_publ_author_name
'Ito, Masato'
'Watanabe, Akira'
'Shibata, Yuji'
'Ikariya, Takao'

_publ_section_title
;
 Synthesis and Reactivity of 2-Aminoethanethiolato-Bridged Dinuclear
 Ru(hmb) Complexes (hmb = \h6-hexamethylbenzene): Mechanistic
 Consideration on Transfer Hydrogenation with Bifunctional
 [RuCl2(hmb)]2/2-Aminoethanethiol Catalyst System
;
_journal_issue 20
_journal_name_full Organometallics
_journal_page_first 4584
_journal_paper_doi 10.1021/om100773a
_journal_volume 29
_journal_year 2010
_chemical_formula_moiety 'C47 H55 B N2 O Ru S '
_chemical_formula_sum 'C47 H55 B N2 O Ru S'
_chemical_formula_weight 807.90
_space_group_IT_number 14
_symmetry_cell_setting monoclinic
_symmetry_Int_Tables_number 14
_symmetry_space_group_name_Hall '-P 2yn'
_symmetry_space_group_name_H-M 'P 1 21/n 1'
_cell_angle_alpha 90.0000
_cell_angle_beta 103.608(4)
_cell_angle_gamma 90.0000
_cell_formula_units_Z 4
_cell_length_a 19.257(5)
_cell_length_b 8.963(2)
_cell_length_c 24.686(7)
_cell_measurement_reflns_used 10851
_cell_measurement_temperature 193.1
_cell_measurement_theta_max 27.5
_cell_measurement_theta_min 3.3
_cell_volume 4141.2(18)
_computing_cell_refinement CrystalClear
_computing_data_collection CrystalClear
_computing_data_reduction CrystalStructure
_computing_publication_material 'CrystalStructure 3.8'
_computing_structure_refinement CRYSTALS
_computing_structure_solution SIR92
_diffrn_ambient_temperature 193.1
_diffrn_detector_area_resol_mean 7.31
_diffrn_measured_fraction_theta_full 0.984
_diffrn_measured_fraction_theta_max 0.986
_diffrn_measurement_device_type 'Rigaku Saturn'
_diffrn_measurement_method \w
_diffrn_radiation_type 'Mo K\a'
_diffrn_radiation_wavelength 0.71070
_diffrn_reflns_av_R_equivalents 0.068
_diffrn_reflns_limit_h_max 24
_diffrn_reflns_limit_h_min -25
_diffrn_reflns_limit_k_max 11
_diffrn_reflns_limit_k_min -11
_diffrn_reflns_limit_l_max 30
_diffrn_reflns_limit_l_min -32
_diffrn_reflns_number 31147
_diffrn_reflns_theta_full 27.50
_diffrn_reflns_theta_max 27.48
_exptl_absorpt_coefficient_mu 0.466
_exptl_absorpt_correction_T_max 0.911
_exptl_absorpt_correction_T_min 0.831
_exptl_absorpt_correction_type multi-scan
_exptl_absorpt_process_details 'Jacobson, R. (1998) Private communication'
_exptl_crystal_colour orange
_exptl_crystal_density_diffrn 1.296
_exptl_crystal_density_method 'not measured'
_exptl_crystal_description block
_exptl_crystal_F_000 1696.00
_exptl_crystal_size_max 0.20
_exptl_crystal_size_mid 0.20
_exptl_crystal_size_min 0.20
_refine_diff_density_max 1.32
_refine_diff_density_min -1.59
_refine_ls_extinction_method none
_refine_ls_goodness_of_fit_ref 1.006
_refine_ls_hydrogen_treatment constr
_refine_ls_number_parameters 535
_refine_ls_number_reflns 9358
_refine_ls_R_factor_gt 0.0444
_refine_ls_shift/su_max 0.0000
_refine_ls_structure_factor_coef Fsqd
_refine_ls_weighting_details 'w = 1/[0.0010Fo^2^ + 0.5300\s(Fo^2^)]/(4Fo^2^)'
_refine_ls_weighting_scheme calc
_refine_ls_wR_factor_ref 0.1498
_reflns_number_gt 4987
_reflns_number_total 9358
_reflns_threshold_expression F^2^>2.0\s(F^2^)
_cod_data_source_file om100773a_si_002.cif
_cod_data_source_block '__[7a]B(C6H5)4_H2O'
_cod_original_cell_volume 4141.0(19)
_cod_original_formula_sum 'C47 H55 B N2 O Ru S '
_cod_database_code 4067015

loop_
_symmetry_equiv_pos_site_id
_symmetry_equiv_pos_as_xyz
1 +X,+Y,+Z
2 1/2-X,1/2+Y,1/2-Z
3 -X,-Y,-Z
4 1/2+X,1/2-Y,1/2+Z

loop_
_atom_site_label
_atom_site_type_symbol
_atom_site_fract_x
_atom_site_fract_y
_atom_site_fract_z
_atom_site_U_iso_or_equiv
_atom_site_adp_type
_atom_site_occupancy
_atom_site_symmetry_multiplicity
_atom_site_calc_flag
_atom_site_refinement_flags
Ru(1) Ru 0.72660(2) 0.50836(4) 0.473600(10) 0.01575(8) Uani 1.00 1 d .
S(1) S 0.66404(7) 0.72830(13) 0.48744(6) 0.0288(3) Uani 1.00 1 d .
O(1) O 0.9805(2) 0.0598(4) 0.4453(2) 0.0675(16) Uani 1.00 1 d .
N(1) N 0.63957(19) 0.4866(4) 0.40162(16) 0.0268(10) Uani 1.00 1 d .
N(2) N 0.64693(19) 0.3524(4) 0.55299(16) 0.0206(9) Uani 1.00 1 d .
C(1) C 0.5858(4) 0.6241(12) 0.3935(4) 0.025(2) Uani 0.50 1 d P
C(2) C 0.5779(4) 0.6839(11) 0.4497(4) 0.026(2) Uani 0.50 1 d P
C(3) C 0.6724(2) 0.4104(4) 0.52013(19) 0.0191(10) Uani 1.00 1 d .
C(4) C 0.6248(2) 0.3144(5) 0.60119(18) 0.0202(11) Uani 1.00 1 d .
C(5) C 0.6314(2) 0.4217(5) 0.6429(2) 0.0259(12) Uani 1.00 1 d .
C(6) C 0.6118(2) 0.3804(6) 0.6916(2) 0.0297(13) Uani 1.00 1 d .
C(7) C 0.5866(2) 0.2389(6) 0.6979(2) 0.0290(13) Uani 1.00 1 d .
C(8) C 0.5799(2) 0.1343(5) 0.6555(2) 0.0283(12) Uani 1.00 1 d .
C(9) C 0.5995(2) 0.1694(5) 0.60604(19) 0.0219(11) Uani 1.00 1 d .
C(10) C 0.6600(3) 0.5755(5) 0.6361(2) 0.0383(15) Uani 1.00 1 d .
C(11) C 0.5957(3) 0.0566(5) 0.5602(2) 0.0359(14) Uani 1.00 1 d .
C(12) C 0.8272(2) 0.6168(4) 0.51707(19) 0.0199(11) Uani 1.00 1 d .
C(13) C 0.8274(2) 0.4691(4) 0.53781(18) 0.0186(10) Uani 1.00 1 d .
C(14) C 0.8164(2) 0.3459(4) 0.4991(2) 0.0201(11) Uani 1.00 1 d .
C(15) C 0.8072(2) 0.3706(4) 0.4417(2) 0.0203(11) Uani 1.00 1 d .
C(16) C 0.8085(2) 0.5219(5) 0.42117(18) 0.0205(10) Uani 1.00 1 d .
C(17) C 0.8201(2) 0.6428(4) 0.4583(2) 0.0198(11) Uani 1.00 1 d .
C(18) C 0.8353(2) 0.7467(5) 0.5565(2) 0.0332(13) Uani 1.00 1 d .
C(19) C 0.8396(2) 0.4377(5) 0.59951(19) 0.0285(12) Uani 1.00 1 d .
C(20) C 0.8146(3) 0.1886(5) 0.5219(2) 0.0369(15) Uani 1.00 1 d .
C(21) C 0.7997(3) 0.2436(5) 0.4007(2) 0.0349(14) Uani 1.00 1 d .
C(22) C 0.7943(2) 0.5465(6) 0.3592(2) 0.0320(13) Uani 1.00 1 d .
C(23) C 0.8232(2) 0.8018(5) 0.4382(2) 0.0313(14) Uani 1.00 1 d .
C(24) C 0.4356(2) 0.3134(5) 0.21610(18) 0.0208(11) Uani 1.00 1 d .
C(25) C 0.3850(2) 0.2223(5) 0.23276(19) 0.0251(12) Uani 1.00 1 d .
C(26) C 0.3118(2) 0.2528(6) 0.2189(2) 0.0294(13) Uani 1.00 1 d .
C(27) C 0.2867(2) 0.3770(6) 0.1865(2) 0.0366(14) Uani 1.00 1 d .
C(28) C 0.3339(2) 0.4675(6) 0.1680(2) 0.0329(13) Uani 1.00 1 d .
C(29) C 0.4081(2) 0.4359(5) 0.18245(19) 0.0248(11) Uani 1.00 1 d .
C(30) C 0.5472(2) 0.1952(4) 0.29313(18) 0.0203(11) Uani 1.00 1 d .
C(31) C 0.6074(2) 0.1012(5) 0.3074(2) 0.0266(12) Uani 1.00 1 d .
C(32) C 0.6337(2) 0.0479(5) 0.3612(2) 0.0310(13) Uani 1.00 1 d .
C(33) C 0.6020(3) 0.0882(5) 0.4036(2) 0.0351(14) Uani 1.00 1 d .
C(34) C 0.5433(2) 0.1820(5) 0.3912(2) 0.0307(13) Uani 1.00 1 d .
C(35) C 0.5170(2) 0.2342(5) 0.33729(19) 0.0219(11) Uani 1.00 1 d .
C(36) C 0.5740(2) 0.4074(5) 0.23022(19) 0.0227(11) Uani 1.00 1 d .
C(37) C 0.6383(2) 0.3952(5) 0.2131(2) 0.0275(12) Uani 1.00 1 d .
C(38) C 0.6866(2) 0.5117(6) 0.2166(2) 0.0342(13) Uani 1.00 1 d .
C(39) C 0.6736(3) 0.6467(6) 0.2383(2) 0.0392(15) Uani 1.00 1 d .
C(40) C 0.6124(3) 0.6633(5) 0.2574(2) 0.0371(14) Uani 1.00 1 d .
C(41) C 0.5637(2) 0.5466(5) 0.2537(2) 0.0286(12) Uani 1.00 1 d .
C(42) C 0.5242(2) 0.1451(5) 0.18077(19) 0.0221(11) Uani 1.00 1 d .
C(43) C 0.5210(2) -0.0103(5) 0.1868(2) 0.0265(11) Uani 1.00 1 d .
C(44) C 0.5182(2) -0.1095(6) 0.1429(2) 0.0345(14) Uani 1.00 1 d .
C(45) C 0.5165(2) -0.0561(7) 0.0900(2) 0.0406(16) Uani 1.00 1 d .
C(46) C 0.5185(2) 0.0968(7) 0.0817(2) 0.0385(16) Uani 1.00 1 d .
C(47) C 0.5230(2) 0.1951(6) 0.1261(2) 0.0287(13) Uani 1.00 1 d .
C(48) C 0.5712(6) 0.5475(12) 0.4053(4) 0.032(2) Uiso 0.50 1 d P
C(49) C 0.5882(6) 0.7086(13) 0.4201(5) 0.036(2) Uiso 0.50 1 d P
B(1) B 0.5207(2) 0.2657(5) 0.2301(2) 0.0190(12) Uani 1.00 1 d .
H(1) H 0.6584 0.4781 0.3695 0.032 Uiso 1.00 1 c R
H(2) H 0.6133 0.3990 0.4055 0.032 Uiso 1.00 1 c R
H(3) H 0.6159 0.4507 0.7210 0.036 Uiso 1.00 1 c R
H(4) H 0.5736 0.2129 0.7315 0.036 Uiso 1.00 1 c R
H(5) H 0.5618 0.0378 0.6603 0.034 Uiso 1.00 1 c R
H(6) H 0.7104 0.5759 0.6498 0.047 Uiso 1.00 1 c R
H(7) H 0.6392 0.6455 0.6564 0.047 Uiso 1.00 1 c R
H(8) H 0.6484 0.6020 0.5977 0.047 Uiso 1.00 1 c R
H(9) H 0.5503 0.0629 0.5347 0.044 Uiso 1.00 1 c R
H(10) H 0.6020 -0.0408 0.5758 0.044 Uiso 1.00 1 c R
H(11) H 0.6322 0.0766 0.5412 0.044 Uiso 1.00 1 c R
H(12) H 0.8335 0.8372 0.5361 0.039 Uiso 1.00 1 c R
H(13) H 0.8799 0.7398 0.5829 0.039 Uiso 1.00 1 c R
H(14) H 0.7976 0.7454 0.5753 0.039 Uiso 1.00 1 c R
H(15) H 0.8458 0.5292 0.6195 0.034 Uiso 1.00 1 c R
H(16) H 0.8811 0.3778 0.6113 0.034 Uiso 1.00 1 c R
H(17) H 0.7994 0.3863 0.6065 0.034 Uiso 1.00 1 c R
H(18) H 0.8235 0.1923 0.5614 0.045 Uiso 1.00 1 c R
H(19) H 0.8502 0.1296 0.5113 0.045 Uiso 1.00 1 c R
H(20) H 0.7689 0.1457 0.5072 0.045 Uiso 1.00 1 c R
H(21) H 0.8001 0.1515 0.4198 0.044 Uiso 1.00 1 c R
H(22) H 0.8384 0.2459 0.3828 0.044 Uiso 1.00 1 c R
H(23) H 0.7559 0.2534 0.3735 0.044 Uiso 1.00 1 c R
H(24) H 0.7880 0.4529 0.3406 0.039 Uiso 1.00 1 c R
H(25) H 0.8336 0.5972 0.3506 0.039 Uiso 1.00 1 c R
H(26) H 0.7523 0.6048 0.3473 0.039 Uiso 1.00 1 c R
H(27) H 0.8141 0.8028 0.3987 0.039 Uiso 1.00 1 c R
H(28) H 0.8692 0.8423 0.4535 0.039 Uiso 1.00 1 c R
H(29) H 0.7881 0.8600 0.4498 0.039 Uiso 1.00 1 c R
H(30) H 0.4013 0.1362 0.2545 0.029 Uiso 1.00 1 c R
H(31) H 0.2795 0.1890 0.2315 0.036 Uiso 1.00 1 c R
H(32) H 0.2371 0.3992 0.1772 0.043 Uiso 1.00 1 c R
H(33) H 0.3168 0.5517 0.1455 0.038 Uiso 1.00 1 c R
H(34) H 0.4399 0.4992 0.1691 0.029 Uiso 1.00 1 c R
H(35) H 0.6309 0.0733 0.2792 0.031 Uiso 1.00 1 c R
H(36) H 0.6738 -0.0169 0.3687 0.035 Uiso 1.00 1 c R
H(37) H 0.6201 0.0525 0.4404 0.040 Uiso 1.00 1 c R
H(38) H 0.5208 0.2111 0.4199 0.037 Uiso 1.00 1 c R
H(39) H 0.4768 0.2989 0.3302 0.026 Uiso 1.00 1 c R
H(40) H 0.6493 0.3025 0.1984 0.033 Uiso 1.00 1 c R
H(41) H 0.7290 0.4978 0.2037 0.041 Uiso 1.00 1 c R
H(42) H 0.7062 0.7272 0.2402 0.044 Uiso 1.00 1 c R
H(43) H 0.6033 0.7556 0.2733 0.042 Uiso 1.00 1 c R
H(44) H 0.5221 0.5614 0.2675 0.033 Uiso 1.00 1 c R
H(45) H 0.5208 -0.0496 0.2225 0.031 Uiso 1.00 1 c R
H(46) H 0.5174 -0.2140 0.1492 0.041 Uiso 1.00 1 c R
H(47) H 0.5140 -0.1231 0.0598 0.048 Uiso 1.00 1 c R
H(48) H 0.5169 0.1347 0.0455 0.047 Uiso 1.00 1 c R
H(49) H 0.5252 0.2992 0.1195 0.035 Uiso 1.00 1 c R

loop_
_atom_site_aniso_label
_atom_site_aniso_U_11
_atom_site_aniso_U_22
_atom_site_aniso_U_33
_atom_site_aniso_U_12
_atom_site_aniso_U_13
_atom_site_aniso_U_23
Ru(1) 0.01515(16) 0.01936(17) 0.01231(16) 0.00122(15) 0.00239(11) 0.00170(16)
S(1) 0.0248(6) 0.0242(5) 0.0374(7) 0.0077(4) 0.0072(5) 0.0027(5)
O(1) 0.076(3) 0.0244(19) 0.110(4) -0.022(2) 0.037(3) 0.007(2)
N(1) 0.0186(17) 0.042(2) 0.0189(19) -0.0063(18) 0.0019(14) 0.0022(19)
N(2) 0.0173(18) 0.0281(19) 0.0171(19) -0.0004(15) 0.0057(15) -0.0001(16)
C(1) 0.014(4) 0.035(5) 0.020(5) 0.006(4) -0.008(3) -0.001(4)
C(2) 0.014(4) 0.035(5) 0.026(5) 0.001(3) 0.000(3) -0.000(4)
C(3) 0.013(2) 0.027(2) 0.016(2) 0.0068(17) 0.0007(17) -0.0013(18)
C(4) 0.0123(19) 0.035(2) 0.014(2) 0.0008(18) 0.0050(16) 0.0055(19)
C(5) 0.018(2) 0.036(2) 0.022(2) 0.002(2) 0.0029(19) -0.004(2)
C(6) 0.027(2) 0.050(3) 0.014(2) 0.003(2) 0.0086(19) -0.000(2)
C(7) 0.021(2) 0.051(3) 0.016(2) 0.008(2) 0.0082(19) 0.006(2)
C(8) 0.021(2) 0.039(2) 0.025(2) -0.003(2) 0.005(2) 0.010(2)
C(9) 0.015(2) 0.029(2) 0.020(2) -0.0032(18) 0.0013(17) 0.0043(19)
C(10) 0.041(3) 0.036(2) 0.040(3) -0.008(2) 0.013(2) -0.011(2)
C(11) 0.048(3) 0.032(2) 0.029(2) -0.004(2) 0.013(2) -0.000(2)
C(12) 0.013(2) 0.026(2) 0.020(2) -0.0008(17) 0.0027(17) -0.0029(18)
C(13) 0.0153(19) 0.026(2) 0.013(2) 0.0063(17) 0.0012(16) -0.0005(17)
C(14) 0.018(2) 0.022(2) 0.022(2) 0.0039(17) 0.0082(18) 0.0035(19)
C(15) 0.017(2) 0.022(2) 0.023(2) -0.0011(17) 0.0072(18) -0.0049(19)
C(16) 0.0174(19) 0.030(2) 0.015(2) -0.0017(18) 0.0045(16) 0.0068(19)
C(17) 0.012(2) 0.021(2) 0.027(2) -0.0009(16) 0.0042(18) 0.0032(19)
C(18) 0.037(2) 0.031(2) 0.028(2) -0.001(2) 0.000(2) -0.008(2)
C(19) 0.027(2) 0.041(2) 0.016(2) 0.002(2) 0.0017(19) 0.003(2)
C(20) 0.051(3) 0.025(2) 0.037(3) 0.010(2) 0.014(2) 0.011(2)
C(21) 0.041(3) 0.033(2) 0.036(3) -0.003(2) 0.019(2) -0.011(2)
C(22) 0.031(2) 0.047(3) 0.018(2) -0.001(2) 0.006(2) 0.006(2)
C(23) 0.035(2) 0.023(2) 0.039(3) 0.002(2) 0.015(2) 0.006(2)
C(24) 0.021(2) 0.031(2) 0.011(2) 0.0014(19) 0.0060(17) -0.0072(18)
C(25) 0.023(2) 0.035(2) 0.015(2) 0.000(2) 0.0009(18) -0.002(2)
C(26) 0.022(2) 0.044(2) 0.022(2) -0.007(2) 0.007(2) -0.010(2)
C(27) 0.019(2) 0.058(3) 0.030(2) 0.008(2) 0.000(2) -0.013(2)
C(28) 0.030(2) 0.048(3) 0.016(2) 0.015(2) -0.0036(19) -0.001(2)
C(29) 0.026(2) 0.033(2) 0.013(2) 0.001(2) 0.0017(19) 0.0007(19)
C(30) 0.020(2) 0.026(2) 0.014(2) -0.0070(18) 0.0039(17) -0.0024(18)
C(31) 0.020(2) 0.038(2) 0.021(2) -0.003(2) 0.0010(19) 0.002(2)
C(32) 0.029(2) 0.031(2) 0.028(2) -0.001(2) -0.004(2) 0.003(2)
C(33) 0.043(3) 0.036(2) 0.020(2) -0.014(2) -0.006(2) 0.007(2)
C(34) 0.037(2) 0.041(2) 0.014(2) -0.014(2) 0.008(2) -0.002(2)
C(35) 0.021(2) 0.027(2) 0.017(2) -0.0012(19) 0.0053(18) -0.0027(19)
C(36) 0.022(2) 0.034(2) 0.011(2) 0.0046(19) 0.0002(17) 0.0054(19)
C(37) 0.023(2) 0.042(2) 0.018(2) -0.003(2) 0.0060(19) -0.002(2)
C(38) 0.028(2) 0.053(3) 0.021(2) -0.019(2) 0.0052(19) 0.005(2)
C(39) 0.046(3) 0.038(2) 0.027(2) -0.021(2) -0.007(2) 0.016(2)
C(40) 0.045(3) 0.025(2) 0.034(3) 0.002(2) -0.005(2) 0.006(2)
C(41) 0.024(2) 0.030(2) 0.029(2) 0.0036(19) 0.001(2) 0.004(2)
C(42) 0.013(2) 0.037(2) 0.015(2) -0.0029(19) -0.0007(17) -0.006(2)
C(43) 0.019(2) 0.035(2) 0.024(2) 0.001(2) 0.0010(17) -0.003(2)
C(44) 0.025(2) 0.042(2) 0.034(3) 0.000(2) 0.003(2) -0.016(2)
C(45) 0.025(2) 0.066(3) 0.029(3) -0.002(2) 0.002(2) -0.026(2)
C(46) 0.023(2) 0.073(4) 0.022(2) -0.010(2) 0.009(2) -0.012(2)
C(47) 0.020(2) 0.049(3) 0.018(2) -0.007(2) 0.0062(19) -0.001(2)
B(1) 0.019(2) 0.028(2) 0.010(2) 0.001(2) 0.0037(18) -0.001(2)

loop_
_atom_type_symbol
_atom_type_description
_atom_type_scat_dispersion_real
_atom_type_scat_dispersion_imag
_atom_type_scat_source
C C 0.003 0.002
;
International Tables for Crystallography
(1992, Vol. C, Tables 4.2.6.8 and 6.1.1.4)
;
H H 0.000 0.000
;
International Tables for Crystallography
(1992, Vol. C, Table 6.1.1.4)
;
B B 0.001 0.001
;
International Tables for Crystallography
(1992, Vol. C, Tables 4.2.6.8 and 6.1.1.4)
;
N N 0.006 0.003
;
International Tables for Crystallography
(1992, Vol. C, Tables 4.2.6.8 and 6.1.1.4)
;
Ru Ru -1.259 0.836
;
International Tables for Crystallography
(1992, Vol. C, Tables 4.2.6.8 and 6.1.1.4)
;
S S 0.125 0.123
;
International Tables for Crystallography
(1992, Vol. C, Tables 4.2.6.8 and 6.1.1.4)
;
O O 0.011 0.006
;
International Tables for Crystallography
(1992, Vol. C, Tables 4.2.6.8 and 6.1.1.4)
;

loop_
_geom_angle_atom_site_label_1
_geom_angle_atom_site_label_2
_geom_angle_atom_site_label_3
_geom_angle
_geom_angle_publ_flag
S(1) Ru(1) N(1) 82.58(11) yes
S(1) Ru(1) C(3) 85.89(13) yes
S(1) Ru(1) C(12) 88.94(12) yes
S(1) Ru(1) C(13) 114.54(11) yes
S(1) Ru(1) C(14) 152.22(11) yes
S(1) Ru(1) C(15) 156.11(12) yes
S(1) Ru(1) C(16) 118.82(11) yes
S(1) Ru(1) C(17) 91.86(11) yes
N(1) Ru(1) C(3) 91.43(16) yes
N(1) Ru(1) C(12) 150.23(16) yes
N(1) Ru(1) C(13) 162.87(15) yes
N(1) Ru(1) C(14) 125.17(15) yes
N(1) Ru(1) C(15) 97.37(15) yes
N(1) Ru(1) C(16) 92.58(14) yes
N(1) Ru(1) C(17) 113.93(15) yes
C(3) Ru(1) C(12) 116.46(17) yes
C(3) Ru(1) C(13) 90.42(16) yes
C(3) Ru(1) C(14) 91.54(18) yes
C(3) Ru(1) C(15) 117.95(17) yes
C(3) Ru(1) C(16) 155.27(17) yes
C(3) Ru(1) C(17) 154.06(16) yes
C(12) Ru(1) C(13) 37.34(15) yes
C(12) Ru(1) C(14) 67.51(15) yes
C(12) Ru(1) C(15) 79.28(16) yes
C(12) Ru(1) C(16) 66.73(16) yes
C(12) Ru(1) C(17) 37.60(17) yes
C(13) Ru(1) C(14) 37.74(15) yes
C(13) Ru(1) C(15) 66.87(16) yes
C(13) Ru(1) C(16) 78.91(15) yes
C(13) Ru(1) C(17) 67.04(15) yes
C(14) Ru(1) C(15) 36.34(17) yes
C(14) Ru(1) C(16) 66.39(17) yes
C(14) Ru(1) C(17) 78.55(16) yes
C(15) Ru(1) C(16) 37.32(16) yes
C(15) Ru(1) C(17) 66.18(16) yes
C(16) Ru(1) C(17) 36.00(16) yes
Ru(1) S(1) C(2) 100.6(3) yes
Ru(1) S(1) C(49) 96.1(3) yes
C(2) S(1) C(49) 25.3(5) yes
Ru(1) N(1) C(1) 113.1(3) yes
Ru(1) N(1) C(48) 117.3(5) yes
C(1) N(1) C(48) 30.9(6) yes
C(3) N(2) C(4) 164.8(4) yes
N(1) C(1) C(2) 111.0(6) yes
N(1) C(1) C(48) 64.9(10) yes
N(1) C(1) C(49) 125.4(9) yes
C(2) C(1) C(48) 81.7(12) yes
C(2) C(1) C(49) 30.0(9) yes
C(48) C(1) C(49) 111.6(16) yes
S(1) C(2) C(1) 106.2(6) yes
S(1) C(2) C(48) 116.5(7) yes
S(1) C(2) C(49) 90.9(10) yes
C(1) C(2) C(48) 30.0(6) yes
C(1) C(2) C(49) 36.9(10) yes
C(48) C(2) C(49) 66.8(11) yes
Ru(1) C(3) N(2) 172.1(3) yes
N(2) C(4) C(5) 117.9(4) yes
N(2) C(4) C(9) 118.7(4) yes
C(5) C(4) C(9) 123.3(4) yes
C(4) C(5) C(6) 117.3(4) yes
C(4) C(5) C(10) 121.4(4) yes
C(6) C(5) C(10) 121.3(4) yes
C(5) C(6) C(7) 121.0(4) yes
C(6) C(7) C(8) 120.6(4) yes
C(7) C(8) C(9) 120.7(4) yes
C(4) C(9) C(8) 117.0(4) yes
C(4) C(9) C(11) 120.9(4) yes
C(8) C(9) C(11) 122.1(4) yes
Ru(1) C(12) C(13) 72.1(2) yes
Ru(1) C(12) C(17) 73.6(2) yes
Ru(1) C(12) C(18) 127.0(3) yes
C(13) C(12) C(17) 120.3(3) yes
C(13) C(12) C(18) 119.9(4) yes
C(17) C(12) C(18) 119.8(3) yes
Ru(1) C(13) C(12) 70.6(2) yes
Ru(1) C(13) C(14) 71.5(2) yes
Ru(1) C(13) C(19) 130.5(3) yes
C(12) C(13) C(14) 119.2(4) yes
C(12) C(13) C(19) 121.6(3) yes
C(14) C(13) C(19) 119.2(3) yes
Ru(1) C(14) C(13) 70.8(2) yes
Ru(1) C(14) C(15) 73.0(2) yes
Ru(1) C(14) C(20) 128.6(3) yes
C(13) C(14) C(15) 120.8(3) yes
C(13) C(14) C(20) 118.5(4) yes
C(15) C(14) C(20) 120.7(4) yes
Ru(1) C(15) C(14) 70.6(2) yes
Ru(1) C(15) C(16) 71.4(2) yes
Ru(1) C(15) C(21) 132.8(3) yes
C(14) C(15) C(16) 119.5(3) yes
C(14) C(15) C(21) 121.9(4) yes
C(16) C(15) C(21) 118.5(4) yes
Ru(1) C(16) C(15) 71.3(2) yes
Ru(1) C(16) C(17) 72.2(2) yes
Ru(1) C(16) C(22) 127.1(3) yes
C(15) C(16) C(17) 120.5(4) yes
C(15) C(16) C(22) 118.6(4) yes
C(17) C(16) C(22) 120.9(4) yes
Ru(1) C(17) C(12) 68.8(2) yes
Ru(1) C(17) C(16) 71.8(2) yes
Ru(1) C(17) C(23) 130.3(3) yes
C(12) C(17) C(16) 119.6(3) yes
C(12) C(17) C(23) 118.6(4) yes
C(16) C(17) C(23) 121.8(4) yes
C(25) C(24) C(29) 115.9(4) yes
C(25) C(24) B(1) 120.8(3) yes
C(29) C(24) B(1) 123.0(4) yes
C(24) C(25) C(26) 122.9(4) yes
C(25) C(26) C(27) 119.5(4) yes
C(26) C(27) C(28) 119.7(4) yes
C(27) C(28) C(29) 120.3(4) yes
C(24) C(29) C(28) 121.5(4) yes
C(31) C(30) C(35) 115.1(4) yes
C(31) C(30) B(1) 121.3(4) yes
C(35) C(30) B(1) 123.3(3) yes
C(30) C(31) C(32) 122.5(4) yes
C(31) C(32) C(33) 120.6(4) yes
C(32) C(33) C(34) 118.5(4) yes
C(33) C(34) C(35) 120.6(5) yes
C(30) C(35) C(34) 122.6(4) yes
C(37) C(36) C(41) 114.4(4) yes
C(37) C(36) B(1) 122.5(4) yes
C(41) C(36) B(1) 122.6(4) yes
C(36) C(37) C(38) 123.3(4) yes
C(37) C(38) C(39) 120.4(5) yes
C(38) C(39) C(40) 118.6(5) yes
C(39) C(40) C(41) 121.0(4) yes
C(36) C(41) C(40) 122.2(5) yes
C(43) C(42) C(47) 115.1(4) yes
C(43) C(42) B(1) 124.3(4) yes
C(47) C(42) B(1) 120.3(4) yes
C(42) C(43) C(44) 123.0(4) yes
C(43) C(44) C(45) 120.1(5) yes
C(44) C(45) C(46) 119.1(5) yes
C(45) C(46) C(47) 120.5(5) yes
C(42) C(47) C(46) 122.2(5) yes
N(1) C(48) C(1) 84.2(11) yes
N(1) C(48) C(2) 113.3(7) yes
N(1) C(48) C(49) 103.2(8) yes
C(1) C(48) C(2) 68.3(11) yes
C(1) C(48) C(49) 37.9(10) yes
C(2) C(48) C(49) 30.4(7) yes
S(1) C(49) C(1) 122.7(10) yes
S(1) C(49) C(2) 63.9(9) yes
S(1) C(49) C(48) 111.8(7) yes
C(1) C(49) C(2) 113.1(16) yes
C(1) C(49) C(48) 30.4(8) yes
C(2) C(49) C(48) 82.8(12) yes
C(24) B(1) C(30) 111.7(4) yes
C(24) B(1) C(36) 113.1(3) yes
C(24) B(1) C(42) 103.2(3) yes
C(30) B(1) C(36) 104.0(3) yes
C(30) B(1) C(42) 113.0(3) yes
C(36) B(1) C(42) 112.2(4) yes
Ru(1) N(1) H(1) 108.8 no
Ru(1) N(1) H(2) 108.8 no
C(1) N(1) H(1) 108.7 no
C(1) N(1) H(2) 107.9 no
C(48) N(1) H(1) 127.8 no
C(48) N(1) H(2) 78.0 no
H(1) N(1) H(2) 109.5 no
C(5) C(6) H(3) 119.5 no
C(7) C(6) H(3) 119.4 no
C(6) C(7) H(4) 119.7 no
C(8) C(7) H(4) 119.7 no
C(7) C(8) H(5) 119.6 no
C(9) C(8) H(5) 119.7 no
C(5) C(10) H(6) 109.4 no
C(5) C(10) H(7) 109.5 no
C(5) C(10) H(8) 109.5 no
H(6) C(10) H(7) 109.5 no
H(6) C(10) H(8) 109.5 no
H(7) C(10) H(8) 109.5 no
C(9) C(11) H(9) 109.4 no
C(9) C(11) H(10) 109.5 no
C(9) C(11) H(11) 109.5 no
H(9) C(11) H(10) 109.5 no
H(9) C(11) H(11) 109.5 no
H(10) C(11) H(11) 109.5 no
C(12) C(18) H(12) 109.5 no
C(12) C(18) H(13) 109.4 no
C(12) C(18) H(14) 109.5 no
H(12) C(18) H(13) 109.5 no
H(12) C(18) H(14) 109.5 no
H(13) C(18) H(14) 109.5 no
C(13) C(19) H(15) 109.5 no
C(13) C(19) H(16) 109.5 no
C(13) C(19) H(17) 109.4 no
H(15) C(19) H(16) 109.5 no
H(15) C(19) H(17) 109.5 no
H(16) C(19) H(17) 109.5 no
C(14) C(20) H(18) 109.5 no
C(14) C(20) H(19) 109.4 no
C(14) C(20) H(20) 109.5 no
H(18) C(20) H(19) 109.5 no
H(18) C(20) H(20) 109.5 no
H(19) C(20) H(20) 109.5 no
C(15) C(21) H(21) 109.5 no
C(15) C(21) H(22) 109.5 no
C(15) C(21) H(23) 109.5 no
H(21) C(21) H(22) 109.5 no
H(21) C(21) H(23) 109.5 no
H(22) C(21) H(23) 109.5 no
C(16) C(22) H(24) 109.5 no
C(16) C(22) H(25) 109.5 no
C(16) C(22) H(26) 109.5 no
H(24) C(22) H(25) 109.5 no
H(24) C(22) H(26) 109.5 no
H(25) C(22) H(26) 109.5 no
C(17) C(23) H(27) 109.5 no
C(17) C(23) H(28) 109.5 no
C(17) C(23) H(29) 109.5 no
H(27) C(23) H(28) 109.5 no
H(27) C(23) H(29) 109.5 no
H(28) C(23) H(29) 109.5 no
C(24) C(25) H(30) 118.5 no
C(26) C(25) H(30) 118.6 no
C(25) C(26) H(31) 120.2 no
C(27) C(26) H(31) 120.3 no
C(26) C(27) H(32) 120.2 no
C(28) C(27) H(32) 120.1 no
C(27) C(28) H(33) 119.9 no
C(29) C(28) H(33) 119.8 no
C(24) C(29) H(34) 119.3 no
C(28) C(29) H(34) 119.2 no
C(30) C(31) H(35) 118.7 no
C(32) C(31) H(35) 118.8 no
C(31) C(32) H(36) 119.6 no
C(33) C(32) H(36) 119.8 no
C(32) C(33) H(37) 120.8 no
C(34) C(33) H(37) 120.7 no
C(33) C(34) H(38) 119.7 no
C(35) C(34) H(38) 119.7 no
C(30) C(35) H(39) 118.7 no
C(34) C(35) H(39) 118.7 no
C(36) C(37) H(40) 118.3 no
C(38) C(37) H(40) 118.4 no
C(37) C(38) H(41) 119.8 no
C(39) C(38) H(41) 119.8 no
C(38) C(39) H(42) 120.7 no
C(40) C(39) H(42) 120.7 no
C(39) C(40) H(43) 119.5 no
C(41) C(40) H(43) 119.5 no
C(36) C(41) H(44) 118.9 no
C(40) C(41) H(44) 118.9 no
C(42) C(43) H(45) 118.5 no
C(44) C(43) H(45) 118.5 no
C(43) C(44) H(46) 119.9 no
C(45) C(44) H(46) 120.0 no
C(44) C(45) H(47) 120.4 no
C(46) C(45) H(47) 120.5 no
C(45) C(46) H(48) 119.8 no
C(47) C(46) H(48) 119.7 no
C(42) C(47) H(49) 118.9 no
C(46) C(47) H(49) 118.9 no

loop_
_geom_bond_atom_site_label_1
_geom_bond_atom_site_label_2
_geom_bond_distance
_geom_bond_publ_flag
Ru(1) S(1) 2.3765(13) yes
Ru(1) N(1) 2.145(3) yes
Ru(1) C(3) 1.935(4) yes
Ru(1) C(12) 2.207(4) yes
Ru(1) C(13) 2.226(3) yes
Ru(1) C(14) 2.235(4) yes
Ru(1) C(15) 2.265(4) yes
Ru(1) C(16) 2.267(4) yes
Ru(1) C(17) 2.272(4) yes
S(1) C(2) 1.747(8) yes
S(1) C(49) 1.945(11) yes
N(1) C(1) 1.591(11) yes
N(1) C(48) 1.448(12) yes
N(2) C(3) 1.165(6) yes
N(2) C(4) 1.397(6) yes
C(1) C(2) 1.527(15) yes
C(1) C(48) 0.821(16) yes
C(1) C(49) 0.996(16) yes
C(2) C(48) 1.626(15) yes
C(2) C(49) 0.830(18) yes
C(4) C(5) 1.393(6) yes
C(4) C(9) 1.403(6) yes
C(5) C(6) 1.392(7) yes
C(5) C(10) 1.509(7) yes
C(6) C(7) 1.380(7) yes
C(7) C(8) 1.387(7) yes
C(8) C(9) 1.397(7) yes
C(9) C(11) 1.505(7) yes
C(12) C(13) 1.419(6) yes
C(12) C(17) 1.445(6) yes
C(12) C(18) 1.502(6) yes
C(13) C(14) 1.443(6) yes
C(13) C(19) 1.512(6) yes
C(14) C(15) 1.404(6) yes
C(14) C(20) 1.521(6) yes
C(15) C(16) 1.450(6) yes
C(15) C(21) 1.508(6) yes
C(16) C(17) 1.402(6) yes
C(16) C(22) 1.505(6) yes
C(17) C(23) 1.514(6) yes
C(24) C(25) 1.404(7) yes
C(24) C(29) 1.404(6) yes
C(24) B(1) 1.650(6) yes
C(25) C(26) 1.397(6) yes
C(26) C(27) 1.389(7) yes
C(27) C(28) 1.374(7) yes
C(28) C(29) 1.417(6) yes
C(30) C(31) 1.409(6) yes
C(30) C(35) 1.396(7) yes
C(30) B(1) 1.645(6) yes
C(31) C(32) 1.389(6) yes
C(32) C(33) 1.377(8) yes
C(33) C(34) 1.385(7) yes
C(34) C(35) 1.390(6) yes
C(36) C(37) 1.402(7) yes
C(36) C(41) 1.409(6) yes
C(36) B(1) 1.633(7) yes
C(37) C(38) 1.388(7) yes
C(38) C(39) 1.371(7) yes
C(39) C(40) 1.376(9) yes
C(40) C(41) 1.393(7) yes
C(42) C(43) 1.403(6) yes
C(42) C(47) 1.416(6) yes
C(42) B(1) 1.642(7) yes
C(43) C(44) 1.394(7) yes
C(44) C(45) 1.383(8) yes
C(45) C(46) 1.387(9) yes
C(46) C(47) 1.393(7) yes
C(48) C(49) 1.507(16) yes
N(1) H(1) 0.950 no
N(1) H(2) 0.950 no
C(6) H(3) 0.950 no
C(7) H(4) 0.950 no
C(8) H(5) 0.950 no
C(10) H(6) 0.950 no
C(10) H(7) 0.950 no
C(10) H(8) 0.950 no
C(11) H(9) 0.950 no
C(11) H(10) 0.950 no
C(11) H(11) 0.950 no
C(18) H(12) 0.950 no
C(18) H(13) 0.950 no
C(18) H(14) 0.950 no
C(19) H(15) 0.950 no
C(19) H(16) 0.950 no
C(19) H(17) 0.950 no
C(20) H(18) 0.950 no
C(20) H(19) 0.950 no
C(20) H(20) 0.950 no
C(21) H(21) 0.950 no
C(21) H(22) 0.950 no
C(21) H(23) 0.950 no
C(22) H(24) 0.950 no
C(22) H(25) 0.950 no
C(22) H(26) 0.950 no
C(23) H(27) 0.950 no
C(23) H(28) 0.950 no
C(23) H(29) 0.950 no
C(25) H(30) 0.950 no
C(26) H(31) 0.950 no
C(27) H(32) 0.950 no
C(28) H(33) 0.950 no
C(29) H(34) 0.950 no
C(31) H(35) 0.950 no
C(32) H(36) 0.950 no
C(33) H(37) 0.950 no
C(34) H(38) 0.950 no
C(35) H(39) 0.950 no
C(37) H(40) 0.950 no
C(38) H(41) 0.950 no
C(39) H(42) 0.950 no
C(40) H(43) 0.950 no
C(41) H(44) 0.950 no
C(43) H(45) 0.950 no
C(44) H(46) 0.950 no
C(45) H(47) 0.950 no
C(46) H(48) 0.950 no
C(47) H(49) 0.950 no
